data_4309170
loop_
_publ_author_name
'Nadezhda A. Bokach'
'Tatyana V. Kuznetsova'
'Svetlana A. Simanova'
'Matti Haukka'
'Armando J. L. Pombeiro'
'Vadim Yu. Kukushkin'

_publ_section_title
;
Nitrile-Amidine Coupling at Pt(IV) and Pt(II) Centers. An Easy Entry to
Imidoylamidine Complexes
;
_journal_name_full 'Inorganic Chemistry'
_journal_page_first 5152
_journal_page_last 5160
_journal_paper_doi 10.1021/ic050037q
_journal_volume 44
_journal_year 2005
_chemical_formula_sum 'C13 H13 Cl N2'
_chemical_formula_weight 232.70
_chemical_name_systematic
; 
 ? 
;
_space_group_IT_number 86
_symmetry_cell_setting tetragonal
_symmetry_space_group_name_Hall '-P 4bc'
_symmetry_space_group_name_H-M 'P 42/n :2'
_atom_sites_solution_hydrogens geom
_atom_sites_solution_primary direct
_atom_sites_solution_secondary difmap
_audit_creation_method SHELXL-97
_cell_angle_alpha 90.00
_cell_angle_beta 90.00
_cell_angle_gamma 90.00
_cell_formula_units_Z 8
_cell_length_a 16.4592(2)
_cell_length_b 16.4592(2)
_cell_length_c 8.8506(2)
_cell_measurement_temperature 150(2)
_cell_volume 2397.67(7)
_computing_cell_refinement 'Denzo/Scalepack (Otwinowski & Minor, 1997)'
_computing_data_collection 'Collect (Nonius BV, 1997-2000)'
_computing_data_reduction 'Denzo/Scalepack (Otwinowski & Minor, 1997)'
_computing_molecular_graphics 'XP in SHELXTL v.6.14 (Sheldrick, 2003)'
_computing_publication_material 'SHELXL-97 (Sheldrick, 1997)'
_computing_structure_refinement 'SHELXL-97 (Sheldrick, 1997)'
_computing_structure_solution 'SHELXS-97 (Sheldrick, 1997)'
_diffrn_ambient_temperature 150(2)
_diffrn_detector_area_resol_mean 9
_diffrn_measured_fraction_theta_full 0.997
_diffrn_measured_fraction_theta_max 0.997
_diffrn_measurement_device '95mm CCD camera on \k-goniostat'
_diffrn_measurement_device_type KappaCCD
_diffrn_measurement_method '\f scans and \w scans'
_diffrn_radiation_monochromator 'horizonally mounted graphite crystal'
_diffrn_radiation_source 'fine-focus sealed tube'
_diffrn_radiation_type MoK\a
_diffrn_radiation_wavelength 0.71073
_diffrn_reflns_av_R_equivalents 0.0426
_diffrn_reflns_av_sigmaI/netI 0.0235
_diffrn_reflns_limit_h_max 16
_diffrn_reflns_limit_h_min -19
_diffrn_reflns_limit_k_max 17
_diffrn_reflns_limit_k_min -20
_diffrn_reflns_limit_l_max 10
_diffrn_reflns_limit_l_min -10
_diffrn_reflns_number 18532
_diffrn_reflns_theta_full 26.01
_diffrn_reflns_theta_max 26.01
_diffrn_reflns_theta_min 3.60
_exptl_absorpt_coefficient_mu 0.292
_exptl_absorpt_correction_T_max 0.26323
_exptl_absorpt_correction_T_min 0.22453
_exptl_absorpt_correction_type multi-scan
_exptl_absorpt_process_details 'Xprep in Shelxtl v.6.14 (Sheldrick, 2003)'
_exptl_crystal_colour yellow
_exptl_crystal_density_diffrn 1.289
_exptl_crystal_density_method 'not measured'
_exptl_crystal_description block
_exptl_crystal_F_000 976
_exptl_crystal_size_max 0.24
_exptl_crystal_size_mid 0.17
_exptl_crystal_size_min 0.12
_refine_diff_density_max 0.141
_refine_diff_density_min -0.253
_refine_diff_density_rms 0.040
_refine_ls_extinction_method none
_refine_ls_goodness_of_fit_ref 1.074
_refine_ls_hydrogen_treatment mixed
_refine_ls_matrix_type full
_refine_ls_number_parameters 145
_refine_ls_number_reflns 2351
_refine_ls_number_restraints 0
_refine_ls_restrained_S_all 1.074
_refine_ls_R_factor_all 0.0448
_refine_ls_R_factor_gt 0.0338
_refine_ls_shift/su_max 0.001
_refine_ls_shift/su_mean 0.000
_refine_ls_structure_factor_coef Fsqd
_refine_ls_weighting_details 'calc w=1/[\s^2^(Fo^2^)+(0.0382P)^2^+0.8813P] where P=(Fo^2^+2Fc^2^)/3'
_refine_ls_weighting_scheme calc
_refine_ls_wR_factor_gt 0.0824
_refine_ls_wR_factor_ref 0.0885
_reflns_number_gt 1958
_reflns_number_total 2351
_reflns_threshold_expression >2sigma(I)
_cod_data_source_file ic050037qsi20050411_083720_3.cif
_cod_data_source_block structure_7
_cod_depositor_comments
;

2020-11-05
Z value and formula fixed to values more according to usual
chemical conventions.                 miguel
;
_cod_original_formula_sum 'C52 H52 Cl4 N8'
_cod_original_formula_weight 930.82
_cod_original_formula_units_Z 2
_cod_original_sg_symbol_H-M 'P 42/n'
_cod_database_code 4309170

loop_
_symmetry_equiv_pos_as_xyz
'x, y, z'
'-y, x+1/2, z+1/2'
'-x+1/2, -y+1/2, z'
'y+1/2, -x, z+1/2'
'-x, -y, -z'
'y, -x-1/2, -z-1/2'
'x-1/2, y-1/2, -z'
'-y-1/2, x, -z-1/2'

loop_
_atom_site_label
_atom_site_type_symbol
_atom_site_fract_x
_atom_site_fract_y
_atom_site_fract_z
_atom_site_U_iso_or_equiv
_atom_site_adp_type
_atom_site_occupancy
_atom_site_symmetry_multiplicity
_atom_site_calc_flag
_atom_site_refinement_flags
_atom_site_disorder_assembly
_atom_site_disorder_group
Cl1 Cl 0.90592(3) 0.04715(2) 0.67879(5) 0.03754(14) Uani 1 1 d . . .
N1 N 0.62111(7) -0.01187(8) 0.91917(15) 0.0314(3) Uani 1 1 d . . .
H1A H 0.6170 0.0187 1.0049 0.047 Uiso 1 1 d R . .
H1B H 0.5723 -0.0344 0.8793 0.047 Uiso 1 1 d R . .
N2 N 0.75817(7) 0.01666(7) 0.88536(14) 0.0277(3) Uani 1 1 d . . .
H2N H 0.8012 0.0214 0.8130 0.042 Uiso 1 1 d R . .
C1 C 0.68761(9) -0.05592(9) 0.69028(17) 0.0271(3) Uani 1 1 d . . .
C2 C 0.75222(10) -0.10567(9) 0.64919(19) 0.0325(4) Uani 1 1 d . . .
H2 H 0.7973 -0.1123 0.7150 0.039 Uiso 1 1 calc R . .
C3 C 0.75022(11) -0.14544(10) 0.5117(2) 0.0391(4) Uani 1 1 d . . .
H3 H 0.7942 -0.1795 0.4831 0.047 Uiso 1 1 calc R . .
C4 C 0.68489(11) -0.13610(10) 0.41571(19) 0.0417(4) Uani 1 1 d . . .
H4 H 0.6836 -0.1645 0.3223 0.050 Uiso 1 1 calc R . .
C5 C 0.62115(11) -0.08536(11) 0.4551(2) 0.0399(4) Uani 1 1 d . . .
H5 H 0.5768 -0.0780 0.3878 0.048 Uiso 1 1 calc R . .
C6 C 0.62223(10) -0.04530(10) 0.59282(18) 0.0323(4) Uani 1 1 d . . .
H6 H 0.5785 -0.0107 0.6205 0.039 Uiso 1 1 calc R . .
C7 C 0.68828(9) -0.01479(9) 0.83957(17) 0.0268(3) Uani 1 1 d . . .
C8 C 0.77324(8) 0.05593(9) 1.02733(17) 0.0263(3) Uani 1 1 d . . .
C9 C 0.75628(10) 0.01772(10) 1.16316(18) 0.0318(4) Uani 1 1 d . . .
H9 H 0.7312 -0.0343 1.1641 0.038 Uiso 1 1 calc R . .
C10 C 0.77618(10) 0.05591(10) 1.29773(18) 0.0342(4) Uani 1 1 d . . .
H10 H 0.7654 0.0297 1.3913 0.041 Uiso 1 1 calc R . .
C11 C 0.81164(10) 0.13192(10) 1.29602(19) 0.0343(4) Uani 1 1 d . . .
H11 H 0.8249 0.1581 1.3884 0.041 Uiso 1 1 calc R . .
C12 C 0.82795(10) 0.17004(10) 1.15974(19) 0.0359(4) Uani 1 1 d . . .
H12 H 0.8517 0.2226 1.1588 0.043 Uiso 1 1 calc R . .
C13 C 0.80963(9) 0.13151(9) 1.02488(18) 0.0309(4) Uani 1 1 d . . .
H13 H 0.8220 0.1569 0.9313 0.037 Uiso 1 1 calc R . .

loop_
_atom_site_aniso_label
_atom_site_aniso_U_11
_atom_site_aniso_U_22
_atom_site_aniso_U_33
_atom_site_aniso_U_23
_atom_site_aniso_U_13
_atom_site_aniso_U_12
Cl1 0.0435(3) 0.0293(2) 0.0399(2) 0.00225(16) 0.01899(18) -0.00127(16)
N1 0.0265(7) 0.0359(7) 0.0318(7) -0.0103(6) 0.0044(5) -0.0018(5)
N2 0.0282(7) 0.0303(7) 0.0246(7) -0.0010(5) 0.0037(5) -0.0006(5)
C1 0.0318(8) 0.0233(7) 0.0262(8) -0.0014(6) 0.0043(6) -0.0030(6)
C2 0.0327(8) 0.0268(8) 0.0379(9) -0.0016(7) 0.0032(7) -0.0001(6)
C3 0.0447(10) 0.0300(8) 0.0427(10) -0.0089(7) 0.0123(8) -0.0012(7)
C4 0.0586(11) 0.0364(9) 0.0302(9) -0.0105(7) 0.0110(8) -0.0147(8)
C5 0.0445(10) 0.0449(10) 0.0304(9) 0.0007(7) -0.0039(7) -0.0116(8)
C6 0.0322(8) 0.0337(8) 0.0310(9) -0.0015(7) 0.0021(7) 0.0000(7)
C7 0.0303(8) 0.0223(7) 0.0278(8) 0.0001(6) 0.0013(6) 0.0014(6)
C8 0.0229(7) 0.0307(8) 0.0252(8) -0.0032(6) -0.0007(6) 0.0044(6)
C9 0.0354(9) 0.0299(8) 0.0300(9) -0.0005(6) 0.0008(7) -0.0031(7)
C10 0.0348(9) 0.0419(9) 0.0259(8) -0.0004(7) 0.0025(6) -0.0006(7)
C11 0.0296(8) 0.0410(9) 0.0324(9) -0.0086(7) -0.0044(7) -0.0003(7)
C12 0.0323(9) 0.0339(9) 0.0416(10) -0.0028(7) -0.0061(7) -0.0057(7)
C13 0.0286(8) 0.0330(8) 0.0310(8) 0.0032(7) -0.0016(6) -0.0020(6)

loop_
_atom_type_symbol
_atom_type_description
_atom_type_scat_dispersion_real
_atom_type_scat_dispersion_imag
_atom_type_scat_source
C C 0.0033 0.0016 'International Tables Vol C Tables 4.2.6.8 and 6.1.1.4'
H H 0.0000 0.0000 'International Tables Vol C Tables 4.2.6.8 and 6.1.1.4'
N N 0.0061 0.0033 'International Tables Vol C Tables 4.2.6.8 and 6.1.1.4'
Cl Cl 0.1484 0.1585 'International Tables Vol C Tables 4.2.6.8 and 6.1.1.4'

loop_
_geom_angle_atom_site_label_1
_geom_angle_atom_site_label_2
_geom_angle_atom_site_label_3
_geom_angle
_geom_angle_site_symmetry_1
_geom_angle_site_symmetry_3
_geom_angle_publ_flag
C7 N1 H1A 121.9 . . ?
C7 N1 H1B 119.8 . . ?
H1A N1 H1B 117.4 . . ?
C7 N2 C8 126.44(13) . . ?
C7 N2 H2N 118.0 . . ?
C8 N2 H2N 114.9 . . ?
C6 C1 C2 120.24(14) . . ?
C6 C1 C7 120.04(14) . . ?
C2 C1 C7 119.71(14) . . ?
C3 C2 C1 119.41(15) . . ?
C3 C2 H2 120.3 . . ?
C1 C2 H2 120.3 . . ?
C4 C3 C2 120.54(16) . . ?
C4 C3 H3 119.7 . . ?
C2 C3 H3 119.7 . . ?
C3 C4 C5 120.19(15) . . ?
C3 C4 H4 119.9 . . ?
C5 C4 H4 119.9 . . ?
C4 C5 C6 119.88(16) . . ?
C4 C5 H5 120.1 . . ?
C6 C5 H5 120.1 . . ?
C5 C6 C1 119.73(15) . . ?
C5 C6 H6 120.1 . . ?
C1 C6 H6 120.1 . . ?
N1 C7 N2 123.58(14) . . ?
N1 C7 C1 119.24(13) . . ?
N2 C7 C1 117.18(13) . . ?
C13 C8 C9 120.67(14) . . ?
C13 C8 N2 117.85(13) . . ?
C9 C8 N2 121.38(13) . . ?
C8 C9 C10 119.49(15) . . ?
C8 C9 H9 120.3 . . ?
C10 C9 H9 120.3 . . ?
C11 C10 C9 120.10(15) . . ?
C11 C10 H10 120.0 . . ?
C9 C10 H10 120.0 . . ?
C10 C11 C12 120.11(15) . . ?
C10 C11 H11 119.9 . . ?
C12 C11 H11 119.9 . . ?
C13 C12 C11 120.05(15) . . ?
C13 C12 H12 120.0 . . ?
C11 C12 H12 120.0 . . ?
C8 C13 C12 119.56(15) . . ?
C8 C13 H13 120.2 . . ?
C12 C13 H13 120.2 . . ?

loop_
_geom_bond_atom_site_label_1
_geom_bond_atom_site_label_2
_geom_bond_distance
_geom_bond_site_symmetry_2
_geom_bond_publ_flag
N1 C7 1.3118(19) . ?
N1 H1A 0.9124 . ?
N1 H1B 0.9526 . ?
N2 C7 1.3249(19) . ?
N2 C8 1.4347(19) . ?
N2 H2N 0.9589 . ?
C1 C6 1.390(2) . ?
C1 C2 1.391(2) . ?
C1 C7 1.485(2) . ?
C2 C3 1.382(2) . ?
C2 H2 0.9500 . ?
C3 C4 1.379(3) . ?
C3 H3 0.9500 . ?
C4 C5 1.385(3) . ?
C4 H4 0.9500 . ?
C5 C6 1.386(2) . ?
C5 H5 0.9500 . ?
C6 H6 0.9500 . ?
C8 C13 1.381(2) . ?
C8 C9 1.385(2) . ?
C9 C10 1.386(2) . ?
C9 H9 0.9500 . ?
C10 C11 1.381(2) . ?
C10 H10 0.9500 . ?
C11 C12 1.386(2) . ?
C11 H11 0.9500 . ?
C12 C13 1.385(2) . ?
C12 H12 0.9500 . ?
C13 H13 0.9500 . ?

loop_
_geom_hbond_atom_site_label_D
_geom_hbond_atom_site_label_H
_geom_hbond_atom_site_label_A
_geom_hbond_distance_DH
_geom_hbond_distance_HA
_geom_hbond_distance_DA
_geom_hbond_angle_DHA
_geom_hbond_site_symmetry_A
N2 H2N Cl1 0.96 2.13 3.0836(13) 170.0 .
N1 H1A Cl1 0.91 2.29 3.1309(13) 153.6 4_565
N1 H1B Cl1 0.95 2.26 3.2020(13) 171.2 8_647
